data_7048380
loop_
_publ_author_name
'Ashida, Yoshiko'
'Manabe, Yumehiro'
'Yoshioka, Shota'
'Yoneda, Tomoki'
'Inokuma, Yasuhide'

_publ_section_title
;
 Control over coordination self-assembly of flexible, multidentate ligands
 by stepwise metal coordination of isopyrazole subunits.
;
_journal_issue 3
_journal_name_full 'Dalton transactions (Cambridge, England : 2003)'
_journal_page_first 818
_journal_page_last 822
_journal_paper_doi 10.1039/c8dt04935a
_journal_volume 48
_journal_year 2019
_chemical_formula_moiety 'C42 H66 N12 Pd2, 4(B F4), 2.616(C H2 Cl2), 0.692(O)'
_chemical_formula_sum 'C22.31 H35.62 B2 Cl2.31 F8 N6 O0.35 Pd'
_chemical_formula_weight 755.27
_space_group_crystal_system orthorhombic
_space_group_IT_number 40
_space_group_name_Hall 'A 2 -2a'
_space_group_name_H-M_alt 'A m a 2'
_symmetry_space_group_name_Hall 'A 2 -2a'
_symmetry_space_group_name_H-M 'A m a 2'
_atom_sites_solution_hydrogens mixed
_audit_creation_method SHELXL-2017/1
_audit_update_record
;
2018-12-15 deposited with the CCDC.
2018-12-18 downloaded from the CCDC.
;
_cell_angle_alpha 90
_cell_angle_beta 90
_cell_angle_gamma 90
_cell_formula_units_Z 8
_cell_length_a 25.6757(6)
_cell_length_b 21.3064(6)
_cell_length_c 11.7797(3)
_cell_measurement_reflns_used 27530
_cell_measurement_temperature 123(2)
_cell_measurement_theta_max 27.49
_cell_measurement_theta_min 1.91
_cell_volume 6444.2(3)
_computing_structure_refinement 'SHELXL-2017/1 (Sheldrick, 2017)'
_computing_structure_solution 'SHELXT 2014/5 (Sheldrick, 2014)'
_diffrn_ambient_temperature 123(2)
_diffrn_detector 'Image Plate'
_diffrn_detector_area_resol_mean 10
_diffrn_detector_type 'Rigaku IP'
_diffrn_measured_fraction_theta_full 1.000
_diffrn_measured_fraction_theta_max 1.000
_diffrn_measurement_device 'four-circle diffractometer'
_diffrn_measurement_device_type RAPID
_diffrn_measurement_method '\w scans'
_diffrn_radiation_monochromator graphite
_diffrn_radiation_probe x-ray
_diffrn_radiation_type MoK\a
_diffrn_radiation_wavelength 0.71075
_diffrn_reflns_av_R_equivalents 0.0424
_diffrn_reflns_av_unetI/netI 0.0361
_diffrn_reflns_Laue_measured_fraction_full 1.000
_diffrn_reflns_Laue_measured_fraction_max 1.000
_diffrn_reflns_limit_h_max 33
_diffrn_reflns_limit_h_min -33
_diffrn_reflns_limit_k_max 27
_diffrn_reflns_limit_k_min -27
_diffrn_reflns_limit_l_max 15
_diffrn_reflns_limit_l_min -14
_diffrn_reflns_number 30719
_diffrn_reflns_point_group_measured_fraction_full 0.996
_diffrn_reflns_point_group_measured_fraction_max 0.994
_diffrn_reflns_theta_full 25.242
_diffrn_reflns_theta_max 27.481
_diffrn_reflns_theta_min 1.912
_diffrn_source 'sealed X-ray tube'
_exptl_absorpt_coefficient_mu 0.839
_exptl_absorpt_correction_T_max 1.0000
_exptl_absorpt_correction_T_min 0.6647
_exptl_absorpt_correction_type multi-scan
_exptl_absorpt_process_details 'ABSCOR(Rigaku, 1995)'
_exptl_crystal_colour colourless
_exptl_crystal_density_diffrn 1.557
_exptl_crystal_density_method 'not measured'
_exptl_crystal_description block
_exptl_crystal_F_000 3052
_exptl_crystal_size_max 0.20
_exptl_crystal_size_mid 0.20
_exptl_crystal_size_min 0.13
_refine_diff_density_max 1.155
_refine_diff_density_min -0.987
_refine_diff_density_rms 0.121
_refine_ls_abs_structure_details
;
 Flack x determined using 2925 quotients [(I+)-(I-)]/[(I+)+(I-)]
 (Parsons, Flack and Wagner, Acta Cryst. B69 (2013) 249-259).
;
_refine_ls_abs_structure_Flack 0.041(11)
_refine_ls_extinction_method none
_refine_ls_goodness_of_fit_ref 1.118
_refine_ls_hydrogen_treatment mixed
_refine_ls_matrix_type full
_refine_ls_number_parameters 429
_refine_ls_number_reflns 7515
_refine_ls_number_restraints 14
_refine_ls_restrained_S_all 1.118
_refine_ls_R_factor_all 0.0604
_refine_ls_R_factor_gt 0.0561
_refine_ls_shift/su_max 0.001
_refine_ls_shift/su_mean 0.000
_refine_ls_structure_factor_coef Fsqd
_refine_ls_weighting_details 'w=1/[\s^2^(Fo^2^)+(0.0826P)^2^+17.2054P] where P=(Fo^2^+2Fc^2^)/3'
_refine_ls_weighting_scheme calc
_refine_ls_wR_factor_gt 0.1401
_refine_ls_wR_factor_ref 0.1423
_reflns_Friedel_coverage 0.896
_reflns_Friedel_fraction_full 0.992
_reflns_Friedel_fraction_max 0.987
_reflns_number_gt 7069
_reflns_number_total 7515
_reflns_threshold_expression 'I > 2\s(I)'
_cod_data_source_file c8dt04935a2.cif
_cod_data_source_block Pd2L3
_cod_depositor_comments 'Adding full bibliography for 7048378--7048381.cif.'
_cod_database_code 7048380
_shelx_shelxl_version_number 2017/1
_shelx_space_group_comment
;
The symmetry employed for this shelxl refinement is uniquely defined
by the following loop, which should always be used as a source of
symmetry information in preference to the above space-group names.
They are only intended as comments.
;

loop_
_space_group_symop_operation_xyz
'x, y, z'
'-x, -y, z'
'-x+1/2, y, z'
'x+1/2, -y, z'
'x, y+1/2, z+1/2'
'-x, -y+1/2, z+1/2'
'-x+1/2, y+1/2, z+1/2'
'x+1/2, -y+1/2, z+1/2'

loop_
_atom_site_label
_atom_site_type_symbol
_atom_site_fract_x
_atom_site_fract_y
_atom_site_fract_z
_atom_site_U_iso_or_equiv
_atom_site_adp_type
_atom_site_occupancy
_atom_site_site_symmetry_order
_atom_site_calc_flag
_atom_site_refinement_flags_posn
_atom_site_refinement_flags_adp
_atom_site_refinement_flags_occupancy
_atom_site_disorder_assembly
_atom_site_disorder_group
C1 C 0.1266(5) 0.5656(12) 0.0755(11) 0.115(7) Uani 1 1 d . . . . .
H10 H 0.107398 0.526961 0.075148 0.172 Uiso 1 1 calc R U . . .
H11 H 0.154872 0.562871 0.022377 0.172 Uiso 1 1 calc R U . . .
H12 H 0.103974 0.599504 0.054203 0.172 Uiso 1 1 calc R U . . .
C2 C 0.1478(4) 0.5774(7) 0.1925(9) 0.060(3) Uani 1 1 d . . . . .
C3 C 0.1237(4) 0.6232(6) 0.2748(8) 0.057(3) Uani 1 1 d . . . . .
C4 C 0.1603(3) 0.6152(4) 0.3730(8) 0.0380(18) Uani 1 1 d . . . . .
C5 C 0.1609(3) 0.6453(4) 0.4864(7) 0.0354(18) Uani 1 1 d . . . . .
H28 H 0.144254 0.686079 0.481219 0.042 Uiso 1 1 calc R U . . .
H29 H 0.196692 0.651833 0.509610 0.042 Uiso 1 1 calc R U . . .
C6 C 0.1331(3) 0.6064(4) 0.5764(7) 0.0335(17) Uani 1 1 d . . . . .
H30 H 0.136146 0.628366 0.648280 0.040 Uiso 1 1 calc R U . . .
H31 H 0.096401 0.605073 0.557201 0.040 Uiso 1 1 calc R U . . .
C7 C 0.1512(3) 0.5410(3) 0.5938(7) 0.0292(16) Uani 1 1 d . . . . .
C8 C 0.1199(3) 0.4944(4) 0.6626(7) 0.0340(18) Uani 1 1 d . . . . .
C9 C 0.1554(3) 0.4387(4) 0.6545(8) 0.0366(18) Uani 1 1 d . . . . .
C10 C 0.1451(4) 0.3762(5) 0.7047(12) 0.062(3) Uani 1 1 d . . . . .
H13 H 0.173496 0.348420 0.687407 0.093 Uiso 1 1 calc R U . . .
H14 H 0.113457 0.359439 0.673681 0.093 Uiso 1 1 calc R U . . .
H15 H 0.141735 0.380127 0.785537 0.093 Uiso 1 1 calc R U . . .
N1 N 0.1871(3) 0.5493(4) 0.2323(6) 0.0455(19) Uani 1 1 d . . . . .
C11 C 0.0675(5) 0.6054(10) 0.3077(13) 0.105(7) Uani 1 1 d . . . . .
H16 H 0.066828 0.563022 0.335340 0.157 Uiso 1 1 calc R U . . .
H17 H 0.045392 0.608809 0.242231 0.157 Uiso 1 1 calc R U . . .
H18 H 0.055265 0.633266 0.365889 0.157 Uiso 1 1 calc R U . . .
C12 C 0.1252(7) 0.6917(8) 0.2272(13) 0.100(6) Uani 1 1 d . . . . .
H19 H 0.112378 0.720242 0.283792 0.150 Uiso 1 1 calc R U . . .
H20 H 0.103768 0.694365 0.160633 0.150 Uiso 1 1 calc R U . . .
H21 H 0.160405 0.702603 0.208062 0.150 Uiso 1 1 calc R U . . .
N2 N 0.1944(3) 0.5737(3) 0.3459(5) 0.0324(14) Uani 1 1 d . . . . .
N3 N 0.1921(2) 0.5149(3) 0.5547(5) 0.0237(12) Uani 1 1 d . . . . .
C13 C 0.0694(3) 0.4791(5) 0.5990(12) 0.055(3) Uani 1 1 d . . . . .
H22 H 0.077236 0.470253 0.520950 0.083 Uiso 1 1 calc R U . . .
H23 H 0.046224 0.514382 0.603236 0.083 Uiso 1 1 calc R U . . .
H24 H 0.053162 0.443157 0.633002 0.083 Uiso 1 1 calc R U . . .
C14 C 0.1086(5) 0.5153(6) 0.7851(9) 0.061(3) Uani 1 1 d . . . . .
H25 H 0.092261 0.481559 0.825757 0.091 Uiso 1 1 calc R U . . .
H26 H 0.085806 0.551014 0.784146 0.091 Uiso 1 1 calc R U . . .
H27 H 0.140664 0.526357 0.821892 0.091 Uiso 1 1 calc R U . . .
N4 N 0.1947(3) 0.4510(3) 0.5924(6) 0.0292(13) Uani 1 1 d . . . . .
Pd1 Pd 0.250000 0.54329(3) 0.44864(5) 0.02215(18) Uani 1 2 d S T P . .
Pd2 Pd 0.250000 0.39820(3) 0.51867(7) 0.0288(2) Uani 1 2 d S T P . .
C15 C 0.0741(4) 0.3712(7) 0.2820(12) 0.071(4) Uani 1 1 d . . . . .
H1 H 0.068783 0.415050 0.296503 0.106 Uiso 1 1 calc R U . . .
H2 H 0.045384 0.347628 0.311946 0.106 Uiso 1 1 calc R U . . .
H3 H 0.076635 0.364305 0.201667 0.106 Uiso 1 1 calc R U . . .
C16 C 0.1232(4) 0.3504(5) 0.3378(9) 0.052(2) Uani 1 1 d . . . . .
C17 C 0.1429(5) 0.2831(5) 0.3383(11) 0.061(3) Uani 1 1 d . . . . .
C18 C 0.1885(4) 0.2926(5) 0.4123(11) 0.058(3) Uani 1 1 d D . . . .
N5 N 0.1526(3) 0.3870(4) 0.3923(8) 0.0423(18) Uani 1 1 d . . . . .
C20 C 0.1603(6) 0.2658(8) 0.2164(15) 0.093(5) Uani 1 1 d . . . . .
H4 H 0.178866 0.300494 0.183648 0.140 Uiso 1 1 calc R U . . .
H5 H 0.130252 0.256525 0.171065 0.140 Uiso 1 1 calc R U . . .
H6 H 0.182681 0.229712 0.219019 0.140 Uiso 1 1 calc R U . . .
C21 C 0.1034(5) 0.2371(6) 0.3865(16) 0.083(4) Uani 1 1 d . . . . .
H7 H 0.114796 0.194953 0.371885 0.124 Uiso 1 1 calc R U . . .
H8 H 0.070237 0.243931 0.351142 0.124 Uiso 1 1 calc R U . . .
H9 H 0.100348 0.243433 0.466912 0.124 Uiso 1 1 calc R U . . .
N6 N 0.1941(3) 0.3503(3) 0.4385(7) 0.0433(17) Uani 1 1 d . . . . .
B1 B 0.4967(4) 0.6853(6) 0.6201(9) 0.047(2) Uani 1 1 d . . . . .
F1 F 0.4846(3) 0.6375(3) 0.6912(7) 0.0704(18) Uani 1 1 d . . . . .
F2 F 0.4550(4) 0.7055(5) 0.5638(15) 0.169(7) Uani 1 1 d . . . . .
F3 F 0.5116(7) 0.7365(6) 0.6738(11) 0.169(7) Uani 1 1 d . . . . .
F4 F 0.5338(8) 0.6712(9) 0.5533(17) 0.266(13) Uani 1 1 d . . . . .
B2 B 0.750000 0.2340(11) 0.345(2) 0.072(6) Uani 1 2 d S T P . .
F5 F 0.7037(6) 0.2161(7) 0.4027(11) 0.147(5) Uani 1 1 d . . . . .
F6 F 0.750000 0.2962(6) 0.3344(18) 0.126(7) Uani 1 2 d S T P . .
F7 F 0.750000 0.2041(5) 0.2467(10) 0.070(3) Uani 1 2 d S T P . .
B3 B 0.250000 0.5881(7) 0.8043(15) 0.049(4) Uani 1 2 d S T P . .
F8 F 0.2927(6) 0.6055(5) 0.8586(14) 0.183(8) Uani 1 1 d . . . . .
F9 F 0.250000 0.6219(5) 0.7055(10) 0.097(4) Uani 1 2 d S T P . .
F10 F 0.250000 0.5239(4) 0.7807(7) 0.064(3) Uani 1 2 d S T P . .
C22 C 0.0311(5) 0.8396(7) 0.4508(15) 0.096(5) Uani 1 1 d D . . . .
H36 H 0.013880 0.809082 0.499044 0.116 Uiso 1 1 calc R U . . .
H37 H 0.021782 0.830684 0.372626 0.116 Uiso 1 1 calc R U . . .
Cl1 Cl 0.0102(2) 0.9163(3) 0.4875(5) 0.1301(19) Uani 1 1 d D . . . .
Cl2 Cl 0.0978(2) 0.8341(4) 0.4675(5) 0.164(3) Uani 1 1 d D . . . .
C19A C 0.2211(7) 0.2483(9) 0.476(2) 0.041(4) Uani 0.5 1 d D . P A -1
H32 H 0.202575 0.208986 0.486353 0.049 Uiso 0.5 1 calc R U P A -1
H33 H 0.228665 0.265347 0.550941 0.049 Uiso 0.5 1 calc R U P A -1
C19B C 0.2709(8) 0.2368(8) 0.414(2) 0.043(5) Uani 0.5 1 d D . P A -1
H34 H 0.290(2) 0.205(2) 0.458(8) 0.052 Uiso 0.5 1 d D U P B -1
H35 H 0.265(3) 0.215(6) 0.342(6) 0.052 Uiso 0.5 1 d D U P C -1
O1 O 0.750000 0.1003(10) 0.690(3) 0.105(9) Uani 0.692(16) 2 d S T P D 2
Cl3 Cl 0.6825(9) 0.0790(9) 0.5430(17) 0.170(13) Uani 0.308(16) 1 d D . P D 1
C23 C 0.750000 0.0578(15) 0.544(4) 0.078(10) Uani 0.62(3) 2 d DS T P D 1
H38 H 0.750000 0.031043 0.610900 0.094 Uiso 0.62(3) 2 calc R U P D 1
H39 H 0.750000 0.028560 0.481276 0.094 Uiso 0.62(3) 2 calc R U P D 1

loop_
_atom_site_aniso_label
_atom_site_aniso_U_11
_atom_site_aniso_U_22
_atom_site_aniso_U_33
_atom_site_aniso_U_23
_atom_site_aniso_U_13
_atom_site_aniso_U_12
C1 0.054(7) 0.25(2) 0.044(7) -0.001(10) -0.020(6) -0.003(11)
C2 0.038(5) 0.102(9) 0.040(5) 0.004(6) -0.007(4) 0.012(6)
C3 0.038(5) 0.095(9) 0.037(5) 0.006(5) -0.005(4) 0.022(5)
C4 0.037(4) 0.042(5) 0.036(4) 0.003(4) 0.001(4) 0.004(4)
C5 0.035(4) 0.030(4) 0.041(4) 0.004(3) 0.005(3) 0.006(3)
C6 0.028(4) 0.032(4) 0.040(4) -0.004(4) 0.006(3) 0.004(3)
C7 0.028(4) 0.027(4) 0.032(4) -0.002(3) 0.001(3) -0.002(3)
C8 0.031(4) 0.028(4) 0.043(4) 0.009(3) 0.012(3) 0.001(3)
C9 0.030(4) 0.034(4) 0.046(5) 0.001(4) 0.003(3) 0.000(3)
C10 0.054(6) 0.042(6) 0.090(9) 0.028(6) 0.021(6) 0.001(5)
N1 0.033(4) 0.074(6) 0.030(3) -0.009(3) -0.004(3) 0.005(4)
C11 0.041(6) 0.21(2) 0.059(7) -0.024(10) -0.015(5) 0.023(9)
C12 0.118(12) 0.122(13) 0.060(8) 0.027(9) -0.012(8) 0.069(11)
N2 0.028(3) 0.042(4) 0.027(3) -0.001(3) 0.000(2) 0.003(3)
N3 0.021(3) 0.020(3) 0.030(3) -0.006(2) 0.000(2) -0.002(2)
C13 0.024(4) 0.044(5) 0.097(8) 0.002(6) 0.009(5) -0.004(4)
C14 0.073(7) 0.058(7) 0.050(6) 0.008(5) 0.030(5) 0.008(6)
N4 0.028(3) 0.020(3) 0.039(4) 0.003(3) -0.005(3) -0.005(2)
Pd1 0.0192(3) 0.0232(3) 0.0241(3) -0.0029(3) 0.000 0.000
Pd2 0.0316(4) 0.0177(3) 0.0370(4) -0.0037(3) 0.000 0.000
C15 0.048(6) 0.085(9) 0.080(8) -0.009(7) -0.022(6) 0.020(6)
C16 0.055(6) 0.054(6) 0.047(5) -0.010(4) -0.011(4) 0.012(5)
C17 0.058(6) 0.041(5) 0.084(8) -0.029(5) -0.029(6) 0.004(5)
C18 0.055(6) 0.030(4) 0.088(8) -0.001(5) -0.032(5) -0.004(4)
N5 0.043(4) 0.032(4) 0.052(5) -0.005(3) -0.002(4) 0.001(3)
C20 0.074(8) 0.090(11) 0.115(12) -0.071(10) -0.016(8) 0.005(7)
C21 0.059(7) 0.060(7) 0.129(12) -0.001(8) -0.036(8) -0.019(6)
N6 0.057(4) 0.025(3) 0.048(4) 0.001(3) -0.017(4) -0.008(3)
B1 0.044(5) 0.057(7) 0.040(5) 0.001(5) 0.000(4) 0.007(5)
F1 0.067(4) 0.063(4) 0.082(5) 0.016(4) -0.004(3) -0.001(3)
F2 0.113(8) 0.113(8) 0.281(19) 0.099(10) -0.109(10) -0.050(7)
F3 0.256(17) 0.127(10) 0.124(10) 0.014(8) -0.054(11) -0.122(11)
F4 0.32(2) 0.232(18) 0.24(2) 0.139(16) 0.202(19) 0.190(17)
B2 0.081(14) 0.064(13) 0.070(13) -0.020(10) 0.000 0.000
F5 0.158(11) 0.158(11) 0.123(10) -0.028(8) 0.044(8) -0.020(9)
F6 0.078(8) 0.069(8) 0.23(2) -0.072(10) 0.000 0.000
F7 0.063(6) 0.067(7) 0.080(6) -0.020(5) 0.000 0.000
B3 0.064(10) 0.031(7) 0.051(9) -0.021(6) 0.000 0.000
F8 0.201(13) 0.073(6) 0.273(17) -0.073(8) -0.182(13) 0.046(7)
F9 0.177(13) 0.046(6) 0.068(7) -0.003(5) 0.000 0.000
F10 0.123(9) 0.026(4) 0.043(4) -0.006(3) 0.000 0.000
C22 0.097(10) 0.119(13) 0.073(8) 0.049(10) -0.002(9) -0.006(9)
Cl1 0.117(4) 0.142(4) 0.132(4) 0.030(3) 0.026(3) 0.011(4)
Cl2 0.130(4) 0.236(8) 0.124(5) 0.077(5) 0.049(4) 0.056(5)
C19A 0.028(8) 0.025(8) 0.069(14) -0.007(9) -0.007(7) -0.008(7)
C19B 0.057(11) 0.013(7) 0.059(12) -0.019(7) -0.001(7) -0.005(6)
O1 0.13(2) 0.059(14) 0.13(2) 0.009(13) 0.000 0.000
Cl3 0.30(3) 0.096(12) 0.115(14) -0.016(9) -0.073(17) 0.085(16)
C23 0.07(2) 0.056(16) 0.11(3) -0.001(16) 0.000 0.000

loop_
_atom_type_symbol
_atom_type_description
_atom_type_scat_dispersion_real
_atom_type_scat_dispersion_imag
_atom_type_scat_source
C C 0.0033 0.0016 'International Tables Vol C Tables 4.2.6.8 and 6.1.1.4'
H H 0.0000 0.0000 'International Tables Vol C Tables 4.2.6.8 and 6.1.1.4'
N N 0.0061 0.0033 'International Tables Vol C Tables 4.2.6.8 and 6.1.1.4'
Pd Pd -0.9988 1.0072 'International Tables Vol C Tables 4.2.6.8 and 6.1.1.4'
B B 0.0013 0.0007 'International Tables Vol C Tables 4.2.6.8 and 6.1.1.4'
F F 0.0171 0.0103 'International Tables Vol C Tables 4.2.6.8 and 6.1.1.4'
Cl Cl 0.1484 0.1585 'International Tables Vol C Tables 4.2.6.8 and 6.1.1.4'
O O 0.0106 0.0060 'International Tables Vol C Tables 4.2.6.8 and 6.1.1.4'

loop_
_geom_angle_atom_site_label_1
_geom_angle_atom_site_label_2
_geom_angle_atom_site_label_3
_geom_angle
_geom_angle_site_symmetry_1
_geom_angle_site_symmetry_3
C2 C1 H10 109.5 . .
C2 C1 H11 109.5 . .
H10 C1 H11 109.5 . .
C2 C1 H12 109.5 . .
H10 C1 H12 109.5 . .
H11 C1 H12 109.5 . .
N1 C2 C1 123.4(13) . .
N1 C2 C3 113.4(9) . .
C1 C2 C3 123.2(11) . .
C4 C3 C2 99.5(8) . .
C4 C3 C11 111.4(9) . .
C2 C3 C11 112.8(12) . .
C4 C3 C12 111.5(11) . .
C2 C3 C12 111.3(10) . .
C11 C3 C12 110.1(12) . .
N2 C4 C5 120.9(8) . .
N2 C4 C3 108.3(8) . .
C5 C4 C3 130.7(8) . .
C4 C5 C6 112.8(7) . .
C4 C5 H28 109.0 . .
C6 C5 H28 109.0 . .
C4 C5 H29 109.0 . .
C6 C5 H29 109.0 . .
H28 C5 H29 107.8 . .
C7 C6 C5 117.4(7) . .
C7 C6 H30 107.9 . .
C5 C6 H30 107.9 . .
C7 C6 H31 107.9 . .
C5 C6 H31 107.9 . .
H30 C6 H31 107.2 . .
N3 C7 C6 128.2(7) . .
N3 C7 C8 110.2(7) . .
C6 C7 C8 121.6(7) . .
C9 C8 C7 99.3(7) . .
C9 C8 C13 108.4(7) . .
C7 C8 C13 109.1(8) . .
C9 C8 C14 113.8(8) . .
C7 C8 C14 114.4(8) . .
C13 C8 C14 111.2(8) . .
N4 C9 C10 123.8(8) . .
N4 C9 C8 110.9(7) . .
C10 C9 C8 125.2(8) . .
C9 C10 H13 109.5 . .
C9 C10 H14 109.5 . .
H13 C10 H14 109.5 . .
C9 C10 H15 109.5 . .
H13 C10 H15 109.5 . .
H14 C10 H15 109.5 . .
C2 N1 N2 106.0(8) . .
C3 C11 H16 109.5 . .
C3 C11 H17 109.5 . .
H16 C11 H17 109.5 . .
C3 C11 H18 109.5 . .
H16 C11 H18 109.5 . .
H17 C11 H18 109.5 . .
C3 C12 H19 109.5 . .
C3 C12 H20 109.5 . .
H19 C12 H20 109.5 . .
C3 C12 H21 109.5 . .
H19 C12 H21 109.5 . .
H20 C12 H21 109.5 . .
C4 N2 N1 112.8(7) . .
C4 N2 Pd1 124.4(6) . .
N1 N2 Pd1 122.7(5) . .
C7 N3 N4 110.0(6) . .
C7 N3 Pd1 134.0(6) . .
N4 N3 Pd1 115.9(4) . .
C8 C13 H22 109.5 . .
C8 C13 H23 109.5 . .
H22 C13 H23 109.5 . .
C8 C13 H24 109.5 . .
H22 C13 H24 109.5 . .
H23 C13 H24 109.5 . .
C8 C14 H25 109.5 . .
C8 C14 H26 109.5 . .
H25 C14 H26 109.5 . .
C8 C14 H27 109.5 . .
H25 C14 H27 109.5 . .
H26 C14 H27 109.5 . .
C9 N4 N3 109.6(6) . .
C9 N4 Pd2 133.9(6) . .
N3 N4 Pd2 115.6(5) . .
N2 Pd1 N2 92.2(4) 3 .
N2 Pd1 N3 86.9(2) 3 3
N2 Pd1 N3 178.2(3) . 3
N2 Pd1 N3 178.2(3) 3 .
N2 Pd1 N3 86.9(2) . .
N3 Pd1 N3 93.9(3) 3 .
N2 Pd1 Pd2 118.3(2) 3 .
N2 Pd1 Pd2 118.3(2) . .
N3 Pd1 Pd2 63.53(17) 3 .
N3 Pd1 Pd2 63.53(17) . .
N6 Pd2 N6 91.8(5) 3 .
N6 Pd2 N4 89.0(3) 3 3
N6 Pd2 N4 176.3(3) . 3
N6 Pd2 N4 176.3(3) 3 .
N6 Pd2 N4 89.0(3) . .
N4 Pd2 N4 90.0(4) 3 .
N6 Pd2 Pd1 111.8(2) 3 .
N6 Pd2 Pd1 111.8(2) . .
N4 Pd2 Pd1 64.56(18) 3 .
N4 Pd2 Pd1 64.56(18) . .
C16 C15 H1 109.5 . .
C16 C15 H2 109.5 . .
H1 C15 H2 109.5 . .
C16 C15 H3 109.5 . .
H1 C15 H3 109.5 . .
H2 C15 H3 109.5 . .
N5 C16 C15 123.1(11) . .
N5 C16 C17 112.5(9) . .
C15 C16 C17 124.4(10) . .
C18 C17 C16 97.9(8) . .
C18 C17 C21 113.5(11) . .
C16 C17 C21 112.8(11) . .
C18 C17 C20 110.6(11) . .
C16 C17 C20 108.4(12) . .
C21 C17 C20 112.7(11) . .
N6 C18 C19A 115.6(11) . .
N6 C18 C17 111.4(9) . .
C19A C18 C17 131.8(11) . .
C16 N5 N6 107.5(8) . .
C17 C20 H4 109.5 . .
C17 C20 H5 109.5 . .
H4 C20 H5 109.5 . .
C17 C20 H6 109.5 . .
H4 C20 H6 109.5 . .
H5 C20 H6 109.5 . .
C17 C21 H7 109.5 . .
C17 C21 H8 109.5 . .
H7 C21 H8 109.5 . .
C17 C21 H9 109.5 . .
H7 C21 H9 109.5 . .
H8 C21 H9 109.5 . .
C18 N6 N5 110.6(8) . .
C18 N6 Pd2 133.4(7) . .
N5 N6 Pd2 115.9(5) . .
F4 B1 F3 106.0(17) . .
F4 B1 F2 111.8(15) . .
F3 B1 F2 101.8(13) . .
F4 B1 F1 112.2(12) . .
F3 B1 F1 113.1(10) . .
F2 B1 F1 111.5(10) . .
F7 B2 F6 113(2) . .
F7 B2 F5 106.7(12) . .
F6 B2 F5 108.3(12) . .
F7 B2 F5 106.7(12) . 3_655
F6 B2 F5 108.3(12) . 3_655
F5 B2 F5 114(2) . 3_655
F8 B3 F8 111.9(18) 3 .
F8 B3 F9 105.3(12) 3 .
F8 B3 F9 105.3(12) . .
F8 B3 F10 111.9(9) 3 .
F8 B3 F10 111.9(9) . .
F9 B3 F10 110.3(12) . .
Cl2 C22 Cl1 109.5(10) . .
Cl2 C22 H36 109.8 . .
Cl1 C22 H36 109.8 . .
Cl2 C22 H37 109.8 . .
Cl1 C22 H37 109.8 . .
H36 C22 H37 108.2 . .
C18 C19A C19B 109.7(16) . .
C18 C19A H32 109.7 . .
C19B C19A H32 109.7 . .
C18 C19A H33 109.7 . .
C19B C19A H33 109.7 . .
H32 C19A H33 108.2 . .
C18 C19A H34 109(4) . 3
C19B C19A H34 89(4) . 3
H32 C19A H34 23.2 . 3
H33 C19A H34 127.3 . 3
C19A C19B H34 106(4) . .
C19A C19B H35 112(5) . .
H34 C19B H35 102(5) . .
Cl3 C23 Cl3 151(2) 3_655 .
Cl3 C23 H38 98.9 3_655 .
Cl3 C23 H38 98.9 . .
Cl3 C23 H39 98.9 3_655 .
Cl3 C23 H39 98.9 . .
H38 C23 H39 103.9 . .

loop_
_geom_bond_atom_site_label_1
_geom_bond_atom_site_label_2
_geom_bond_distance
_geom_bond_site_symmetry_2
C1 C2 1.503(16) .
C1 H10 0.9600 .
C1 H11 0.9600 .
C1 H12 0.9600 .
C2 N1 1.263(13) .
C2 C3 1.509(17) .
C3 C4 1.499(13) .
C3 C11 1.541(18) .
C3 C12 1.56(2) .
C4 N2 1.286(11) .
C4 C5 1.482(12) .
C5 C6 1.522(11) .
C5 H28 0.9700 .
C5 H29 0.9700 .
C6 C7 1.484(11) .
C6 H30 0.9700 .
C6 H31 0.9700 .
C7 N3 1.273(10) .
C7 C8 1.513(11) .
C8 C9 1.501(12) .
C8 C13 1.531(14) .
C8 C14 1.538(14) .
C9 N4 1.273(11) .
C9 C10 1.481(13) .
C10 H13 0.9600 .
C10 H14 0.9600 .
C10 H15 0.9600 .
N1 N2 1.448(10) .
C11 H16 0.9600 .
C11 H17 0.9600 .
C11 H18 0.9600 .
C12 H19 0.9600 .
C12 H20 0.9600 .
C12 H21 0.9600 .
N2 Pd1 1.980(7) .
N3 N4 1.434(8) .
N3 Pd1 2.035(6) .
C13 H22 0.9600 .
C13 H23 0.9600 .
C13 H24 0.9600 .
C14 H25 0.9600 .
C14 H26 0.9600 .
C14 H27 0.9600 .
N4 Pd2 2.008(7) .
Pd1 Pd2 3.1997(10) .
Pd2 N6 1.999(7) 3
Pd2 N6 1.999(7) .
C15 C16 1.489(14) .
C15 H1 0.9600 .
C15 H2 0.9600 .
C15 H3 0.9600 .
C16 N5 1.260(13) .
C16 C17 1.520(15) .
C17 C18 1.473(14) .
C17 C21 1.520(19) .
C17 C20 1.55(2) .
C18 N6 1.274(12) .
C18 C19A 1.47(2) .
N5 N6 1.430(11) .
C20 H4 0.9600 .
C20 H5 0.9600 .
C20 H6 0.9600 .
C21 H7 0.9600 .
C21 H8 0.9600 .
C21 H9 0.9600 .
B1 F4 1.271(17) .
B1 F3 1.318(16) .
B1 F2 1.331(14) .
B1 F1 1.355(14) .
B2 F7 1.33(2) .
B2 F6 1.33(3) .
B2 F5 1.418(18) .
B2 F5 1.418(18) 3_655
B3 F8 1.322(13) 3
B3 F8 1.322(13) .
B3 F9 1.37(2) .
B3 F10 1.394(16) .
C22 Cl2 1.729(14) .
C22 Cl1 1.772(16) .
C22 H36 0.9700 .
C22 H37 0.9700 .
C19A C19B 1.50(2) .
C19A H32 0.9700 .
C19A H33 0.9700 .
C19A H34 0.99(6) 3
C19B H34 0.99(3) .
C19B H35 0.97(3) .
Cl3 C23 1.79(2) .
C23 H38 0.9700 .
C23 H39 0.9700 .

loop_
_geom_torsion_atom_site_label_1
_geom_torsion_atom_site_label_2
_geom_torsion_atom_site_label_3
_geom_torsion_atom_site_label_4
_geom_torsion
N1 C2 C3 C4 1.1(14)
C1 C2 C3 C4 -179.9(14)
N1 C2 C3 C11 -117.0(12)
C1 C2 C3 C11 61.9(18)
N1 C2 C3 C12 118.8(13)
C1 C2 C3 C12 -62.3(18)
C2 C3 C4 N2 -1.0(12)
C11 C3 C4 N2 118.2(12)
C12 C3 C4 N2 -118.4(11)
C2 C3 C4 C5 -179.5(10)
C11 C3 C4 C5 -60.4(16)
C12 C3 C4 C5 63.0(14)
N2 C4 C5 C6 -84.1(10)
C3 C4 C5 C6 94.3(12)
C4 C5 C6 C7 55.9(10)
C5 C6 C7 N3 11.1(13)
C5 C6 C7 C8 -167.3(8)
N3 C7 C8 C9 2.5(9)
C6 C7 C8 C9 -178.9(8)
N3 C7 C8 C13 -110.8(8)
C6 C7 C8 C13 67.8(10)
N3 C7 C8 C14 124.0(9)
C6 C7 C8 C14 -57.4(12)
C7 C8 C9 N4 -2.6(10)
C13 C8 C9 N4 111.2(9)
C14 C8 C9 N4 -124.6(9)
C7 C8 C9 C10 -178.7(10)
C13 C8 C9 C10 -64.9(13)
C14 C8 C9 C10 59.4(13)
C1 C2 N1 N2 -179.8(14)
C3 C2 N1 N2 -0.8(14)
C5 C4 N2 N1 179.3(8)
C3 C4 N2 N1 0.6(11)
C5 C4 N2 Pd1 1.4(12)
C3 C4 N2 Pd1 -177.3(7)
C2 N1 N2 C4 0.1(12)
C2 N1 N2 Pd1 178.1(8)
C6 C7 N3 N4 179.9(8)
C8 C7 N3 N4 -1.6(9)
C6 C7 N3 Pd1 -3.3(14)
C8 C7 N3 Pd1 175.2(5)
C10 C9 N4 N3 178.0(9)
C8 C9 N4 N3 1.9(10)
C10 C9 N4 Pd2 10.0(15)
C8 C9 N4 Pd2 -166.1(6)
C7 N3 N4 C9 -0.2(9)
Pd1 N3 N4 C9 -177.7(6)
C7 N3 N4 Pd2 170.2(5)
Pd1 N3 N4 Pd2 -7.2(6)
N5 C16 C17 C18 3.1(14)
C15 C16 C17 C18 -175.5(12)
N5 C16 C17 C21 122.6(12)
C15 C16 C17 C21 -55.9(16)
N5 C16 C17 C20 -111.8(11)
C15 C16 C17 C20 69.6(15)
C16 C17 C18 N6 -3.5(14)
C21 C17 C18 N6 -122.6(12)
C20 C17 C18 N6 109.6(13)
C16 C17 C18 C19A 163.1(17)
C21 C17 C18 C19A 44(2)
C20 C17 C18 C19A -84(2)
C15 C16 N5 N6 177.0(11)
C17 C16 N5 N6 -1.6(13)
C19A C18 N6 N5 -166.0(13)
C17 C18 N6 N5 3.0(14)
C19A C18 N6 Pd2 19(2)
C17 C18 N6 Pd2 -171.9(9)
C16 N5 N6 C18 -0.9(13)
C16 N5 N6 Pd2 175.0(7)
N6 C18 C19A C19B -92.4(16)
C17 C18 C19A C19B 101.4(18)
